data_4115495
loop_
_publ_author_name
'Jun-ichi Yamada'
'Maki Watanabe'
'Hiroki Akutsu'
'Shin'ichi Nakatsuji'
'Hiroyuki Nishikawa'
'Isao Ikemoto'
'Koichi Kikuchi'

_publ_section_title
;
 New Organic Superconductors \b-(BDA-TTP)2X [BDA-TTP =
 2,5-Bis(1,3-dithian-2-ylidene)-1,3,4,6-tetrathiapentalene; X-= SbF6-,
 AsF6-, and PF6-]
;
_journal_name_full 'Journal of the American Chemical Society'
_journal_page_first 4174
_journal_page_last 4180
_journal_paper_doi 10.1021/ja002290p
_journal_volume 123
_journal_year 2001
_chemical_formula_sum 'C24 H24 As F6 S16'
_chemical_formula_weight 1014.33
_space_group_IT_number 2
_symmetry_cell_setting triclinic
_symmetry_Int_Tables_number 2
_symmetry_space_group_name_Hall '-P 1'
_symmetry_space_group_name_H-M 'P -1'
_cell_angle_alpha 93.95(2)
_cell_angle_beta 110.74(2)
_cell_angle_gamma 89.13(2)
_cell_formula_units_Z 1
_cell_length_a 8.523(3)
_cell_length_b 17.449(5)
_cell_length_c 6.518(2)
_cell_measurement_reflns_used 25
_cell_measurement_temperature 296.2
_cell_measurement_theta_max 29.3
_cell_measurement_theta_min 20.3
_cell_volume 904.3(5)
_computing_cell_refinement 'CAD4 Diffractometer Control'
_computing_data_collection 'CAD4 Diffractometer Control'
_computing_data_reduction 'teXsan for Windows'
_computing_publication_material 'teXsan for Windows'
_computing_structure_refinement 'teXsan for Windows'
_computing_structure_solution
;
Isomorphous replacement method from PF6 salt
;
_diffrn_ambient_temperature 296.2
_diffrn_measurement_device CAD4
_diffrn_measurement_method Omega-2theata
_diffrn_orient_matrix_UB_11 0.12136
_diffrn_orient_matrix_UB_12 0.00127
_diffrn_orient_matrix_UB_13 0.09529
_diffrn_orient_matrix_UB_21 0.00640
_diffrn_orient_matrix_UB_22 -0.05673
_diffrn_orient_matrix_UB_23 -0.02982
_diffrn_orient_matrix_UB_31 0.03117
_diffrn_orient_matrix_UB_32 0.00897
_diffrn_orient_matrix_UB_33 -0.13064
_diffrn_radiation_detector 'scintillation counter'
_diffrn_radiation_monochromator graphite
_diffrn_radiation_source 'X-ray tube'
_diffrn_radiation_type 'Mo K\a'
_diffrn_radiation_wavelength 0.7107
_diffrn_reflns_av_R_equivalents 0.00095
_diffrn_reflns_av_sigmaI/netI 0.056
_diffrn_reflns_limit_h_max 11
_diffrn_reflns_limit_h_min 0
_diffrn_reflns_limit_k_max 24
_diffrn_reflns_limit_k_min -24
_diffrn_reflns_limit_l_max 8
_diffrn_reflns_limit_l_min -9
_diffrn_reflns_number 5682
_diffrn_reflns_reduction_process 'Lp corrections applied'
_diffrn_reflns_theta_max 29.95
_diffrn_reflns_theta_min 29.55
_diffrn_standards_decay_% -12.46
_diffrn_standards_interval_count 0
_diffrn_standards_number 3
_exptl_absorpt_coefficient_mu 1.916
_exptl_absorpt_correction_T_max 1.000
_exptl_absorpt_correction_T_min 0.761
_exptl_absorpt_correction_type
;
\y scans (North,Phillips & Matthews, 1968)
;
_exptl_crystal_colour Black
_exptl_crystal_density_diffrn 1.862
_exptl_crystal_description Plate
_exptl_crystal_F_000 511.00
_exptl_crystal_size_max 0.5
_exptl_crystal_size_mid 0.3
_exptl_crystal_size_min 0.25
_refine_diff_density_max -0.73
_refine_diff_density_min 1.02
_refine_ls_extinction_method none
_refine_ls_goodness_of_fit_all 2.053
_refine_ls_goodness_of_fit_ref 2.050
_refine_ls_hydrogen_treatment refxyz
_refine_ls_matrix_type full
_refine_ls_number_constraints 0
_refine_ls_number_parameters 250
_refine_ls_number_reflns 3489
_refine_ls_number_restraints 0
_refine_ls_R_factor_all 0.0562
_refine_ls_R_factor_gt 0.0560
_refine_ls_shift/su_max 0.0000
_refine_ls_shift/su_mean 0.0002
_refine_ls_structure_factor_coef F
_refine_ls_weighting_details 'w = 1/[\s^2^(Fo) + 0.00040|Fo|^2^]'
_refine_ls_weighting_scheme sigma
_refine_ls_wR_factor_all 0.0630
_refine_ls_wR_factor_ref 0.0630
_reflns_number_gt 3489
_reflns_number_total 5677
_reflns_threshold_expression I>3.00\s(I)
_cod_data_source_file ja002290p_2.cif
_cod_data_source_block (BDATTP)2AsF6
_cod_original_cell_volume 904.4(5)
_cod_original_sg_symbol_H-M 'P -1 '
_cod_original_formula_sum 'C24 H24 As F6 S16 '
_cod_database_code 4115495

loop_
_symmetry_equiv_pos_as_xyz
'   +x,   +y,   +z'
'   -x,   -y,   -z'

loop_
_atom_site_label
_atom_site_fract_x
_atom_site_fract_y
_atom_site_fract_z
_atom_site_U_iso_or_equiv
_atom_site_occupancy
_atom_site_refinement_flags
_atom_site_adp_type
_atom_site_calc_flag
As(1) 1.0000 0.5000 1.0000 0.04857(12) 0.500 S Uani d
S(1) 0.07097(9) -0.16171(4) -0.74291(10) 0.0408(2) 1.000 . Uani d
S(2) -0.04144(9) -0.17609(4) -0.34655(11) 0.0442(2) 1.000 . Uani d
S(3) 0.27345(8) -0.01268(4) -0.49493(10) 0.0343(2) 1.000 . Uani d
S(4) 0.16097(8) -0.03334(4) -0.11931(10) 0.0364(2) 1.000 . Uani d
S(5) 0.47221(8) 0.13132(4) -0.24968(10) 0.0374(2) 1.000 . Uani d
S(6) 0.35865(8) 0.10934(4) 0.12569(10) 0.0353(2) 1.000 . Uani d
S(7) 0.62897(9) 0.29329(5) -0.02914(12) 0.0456(2) 1.000 . Uani d
S(8) 0.52088(9) 0.26443(4) 0.35886(11) 0.0440(2) 1.000 . Uani d
F(1) 0.8526(3) 0.4531(2) 0.7847(4) 0.1047(8) 1.000 . Uani d
F(2) 1.1499(3) 0.4737(1) 0.8930(4) 0.1088(8) 1.000 . Uani d
F(3) 0.9699(4) 0.5817(1) 0.8720(5) 0.1168(10) 1.000 . Uani d
C(1) 0.0272(4) -0.2632(2) -0.7732(5) 0.0541(9) 1.000 . Uani d
C(2) -0.1043(4) -0.2904(2) -0.6902(6) 0.0594(10) 1.000 . Uani d
C(3) -0.0610(4) -0.2753(2) -0.4470(5) 0.0547(9) 1.000 . Uani d
C(4) 0.0807(3) -0.1355(1) -0.4764(4) 0.0311(6) 1.000 . Uani d
C(5) 0.1648(3) -0.0699(1) -0.3761(4) 0.0288(5) 1.000 . Uani d
C(6) 0.3435(3) 0.0534(1) -0.2702(4) 0.0291(6) 1.000 . Uani d
C(7) 0.2930(3) 0.04290(13) -0.0969(4) 0.0288(6) 1.000 . Uani d
C(8) 0.4593(3) 0.1694(1) 0.0018(4) 0.0297(6) 1.000 . Uani d
C(9) 0.5224(3) 0.2386(2) 0.0949(4) 0.0340(6) 1.000 . Uani d
C(10) 0.5565(4) 0.3881(2) 0.0169(5) 0.0485(8) 1.000 . Uani d
C(11) 0.5824(4) 0.4113(2) 0.2559(6) 0.0565(9) 1.000 . Uani d
C(12) 0.4742(4) 0.3654(2) 0.3403(5) 0.0571(9) 1.000 . Uani d
H(1) 0.003(3) -0.271(2) -0.901(5) 0.051 1.000 . Uiso d
H(2) 0.135(3) -0.299(2) -0.684(5) 0.051 1.000 . Uiso d
H(3) -0.122(3) -0.364(2) -0.732(5) 0.051 1.000 . Uiso d
H(4) -0.004(3) -0.306(2) -0.611(5) 0.051 1.000 . Uiso d
H(5) -0.139(3) -0.299(2) -0.407(5) 0.051 1.000 . Uiso d
H(6) 0.050(3) -0.299(2) -0.371(5) 0.051 1.000 . Uiso d
H(7) 0.607(3) 0.411(2) -0.029(5) 0.051 1.000 . Uiso d
H(8) 0.442(3) 0.390(2) -0.077(5) 0.051 1.000 . Uiso d
H(9) 0.555(3) 0.466(2) 0.269(5) 0.051 1.000 . Uiso d
H(10) 0.689(3) 0.407(2) 0.338(5) 0.051 1.000 . Uiso d
H(11) 0.372(3) 0.369(2) 0.250(5) 0.051 1.000 . Uiso d
H(12) 0.481(3) 0.385(2) 0.490(5) 0.051 1.000 . Uiso d

loop_
_atom_site_aniso_label
_atom_site_aniso_U_11
_atom_site_aniso_U_22
_atom_site_aniso_U_33
_atom_site_aniso_U_12
_atom_site_aniso_U_13
_atom_site_aniso_U_23
As(1) 0.0502(2) 0.0348(2) 0.0618(3) -0.0045(2) 0.0229(2) -0.0072(2)
S(1) 0.0585(4) 0.0403(4) 0.0286(3) -0.0063(3) 0.0224(3) -0.0036(3)
S(2) 0.0601(4) 0.0442(4) 0.0394(3) -0.0107(3) 0.0319(3) -0.0033(3)
S(3) 0.0442(3) 0.0374(3) 0.0274(3) -0.0043(3) 0.0211(2) -0.0030(3)
S(4) 0.0515(3) 0.0371(4) 0.0278(3) -0.0073(3) 0.0233(2) -0.0018(3)
S(5) 0.0439(3) 0.0426(4) 0.0332(3) -0.0091(3) 0.0240(2) -0.0064(3)
S(6) 0.0485(3) 0.0368(3) 0.0244(3) -0.0040(3) 0.0179(2) -0.0011(3)
S(7) 0.0502(3) 0.0507(4) 0.0433(4) -0.0128(3) 0.0262(3) -0.0037(3)
S(8) 0.0638(4) 0.0426(4) 0.0267(3) -0.0061(3) 0.0178(3) -0.0025(3)
F(1) 0.090(1) 0.124(2) 0.083(2) -0.033(1) 0.0171(13) -0.038(2)
F(2) 0.1003(13) 0.087(2) 0.169(2) -0.0235(12) 0.0947(12) -0.048(2)
F(3) 0.153(2) 0.073(2) 0.127(2) 0.014(2) 0.049(2) 0.036(2)
C(1) 0.077(2) 0.047(2) 0.046(2) -0.007(2) 0.0346(13) -0.014(1)
C(2) 0.070(2) 0.049(2) 0.061(2) -0.013(2) 0.027(2) -0.012(2)
C(3) 0.074(2) 0.045(2) 0.057(2) -0.014(1) 0.0362(13) 0.001(1)
C(4) 0.0356(11) 0.0345(13) 0.0273(11) 0.0061(10) 0.0160(9) 0.0055(10)
C(5) 0.0373(11) 0.0275(12) 0.0251(10) 0.0014(9) 0.0155(8) 0.0009(9)
C(6) 0.0354(11) 0.0287(12) 0.0263(11) 0.0007(9) 0.0154(9) -0.0016(10)
C(7) 0.0368(11) 0.0263(12) 0.0252(11) -0.0010(9) 0.0141(9) -0.0018(9)
C(8) 0.0305(10) 0.0349(13) 0.0267(11) 0.0025(9) 0.0134(8) 0.0047(10)
C(9) 0.0325(11) 0.042(1) 0.0265(11) 0.0016(10) 0.0092(9) 0.0039(11)
C(10) 0.058(2) 0.044(2) 0.047(2) -0.0094(13) 0.0201(13) 0.0092(13)
C(11) 0.077(2) 0.039(2) 0.053(2) -0.004(2) 0.022(2) -0.003(2)
C(12) 0.074(2) 0.058(2) 0.046(2) 0.009(2) 0.0313(13) -0.006(2)

loop_
_atom_type_symbol
_atom_type_oxidation_number
_atom_type_number_in_cell
_atom_type_scat_dispersion_real
_atom_type_scat_dispersion_imag
_atom_type_scat_source
C 0 24 0.002 0.002
;International Tables for Crystallography
(1992, Vol. C, Table 6.1.1.2)
;
H 0 24 0.000 0.000
;International Tables for Crystallography
(1992, Vol. C, Table 6.1.1.2)
;
F 0 6 0.014 0.010
;International Tables for Crystallography
(1992, Vol. C, Table 6.1.1.2)
;
S 0 16 0.110 0.124
;International Tables for Crystallography
(1992, Vol. C, Table 6.1.1.2)
;
As 0 1 -0.030 2.007
;International Tables for Crystallography
(1992, Vol. C, Tables 4.2.6.8 and 6.1.1.1)
;

loop_
_geom_angle_atom_site_label_1
_geom_angle_atom_site_label_2
_geom_angle_atom_site_label_3
_geom_angle
_geom_angle_site_symmetry_1
_geom_angle_site_symmetry_2
_geom_angle_site_symmetry_3
_geom_angle_publ_flag
F1 AS1 F1 180.00 . . . ?
F1 AS1 F2 90.3(2) . . . ?
F1 AS1 F2 89.7(2) . . . ?
F1 AS1 F3 92.2(2) . . . ?
F1 AS1 F3 87.8(2) . . . ?
F1 AS1 F2 89.7(2) 2_767 2_767 2_767 ?
F1 AS1 F2 90.3(2) 2_767 2_767 2_767 ?
F1 AS1 F3 87.8(2) 2_767 2_767 2_767 ?
F1 AS1 F3 92.2(2) 2_767 2_767 2_767 ?
F2 AS1 F2 180.00000(10) . . . ?
F2 AS1 F3 90.3(2) . . . ?
F2 AS1 F3 89.7(2) . . . ?
F2 AS1 F3 89.7(2) 2_767 2_767 2_767 ?
F2 AS1 F3 90.3(2) 2_767 2_767 2_767 ?
F3 AS1 F3 180.00 . . . ?
C1 S1 C4 103.6(2) . . . ?
C3 S2 C4 103.9(2) . . . ?
C5 S3 C6 94.5(2) . . . ?
C5 S4 C7 94.6(2) . . . ?
C6 S5 C8 94.1(2) . . . ?
C7 S6 C8 94.3(2) . . . ?
C9 S7 C10 100.8(2) . . . ?
C9 S8 C12 101.4(2) . . . ?
S1 C1 C2 117.3(3) . . . ?
S1 C1 H1 100.9(32) . . . no
S1 C1 H2 115.1(20) . . . no
S1 C1 H4 124.5(17) . . . no
C2 C1 H1 113.2(30) . . . no
C2 C1 H2 100.6(21) . . . no
C2 C1 H4 34.7(15) . . . no
H1 C1 H2 110.1(37) . . . no
H1 C1 H4 131.9(36) . . . no
H2 C1 H4 66.9(24) . . . no
C1 C2 C3 113.9(4) . . . ?
C1 C2 H1 21.7(11) . . . no
C1 C2 H3 108.3(18) . . . no
C1 C2 H4 68.5(30) . . . no
C1 C2 H5 139.4(11) . . . no
C3 C2 H1 135.6(12) . . . no
C3 C2 H3 107.1(18) . . . no
C3 C2 H4 65.9(30) . . . no
C3 C2 H5 25.8(10) . . . no
H1 C2 H3 97.0(22) . . . no
H1 C2 H4 83.5(32) . . . no
H1 C2 H5 161.0(15) . . . no
H3 C2 H4 79.1(30) . . . no
H3 C2 H5 90.8(22) . . . no
H4 C2 H5 81.0(32) . . . no
S2 C3 C2 116.1(3) . . . ?
S2 C3 H4 124.8(18) . . . no
S2 C3 H5 109.6(27) . . . no
S2 C3 H6 105.8(23) . . . no
C2 C3 H4 35.1(15) . . . no
C2 C3 H5 108.4(25) . . . no
C2 C3 H6 108.3(25) . . . no
H4 C3 H5 123.2(32) . . . no
H4 C3 H6 73.3(27) . . . no
H5 C3 H6 108.4(34) . . . no
S1 C4 S2 124.8(2) . . . ?
S1 C4 C5 118.0(3) . . . ?
S2 C4 C5 116.1(3) . . . ?
S3 C5 S4 115.2(2) . . . ?
S3 C5 C4 123.8(3) . . . ?
S4 C5 C4 121.0(3) . . . ?
S3 C6 S5 124.7(2) . . . ?
S3 C6 C7 117.4(3) . . . ?
S5 C6 C7 117.9(3) . . . ?
S4 C7 S6 124.1(2) . . . ?
S4 C7 C6 118.0(3) . . . ?
S6 C7 C6 117.9(3) . . . ?
S5 C8 S6 115.2(2) . . . ?
S5 C8 C9 122.9(3) . . . ?
S6 C8 C9 121.9(3) . . . ?
S7 C9 S8 121.8(2) . . . ?
S7 C9 C8 119.7(3) . . . ?
S8 C9 C8 117.8(3) . . . ?
S7 C10 C11 114.5(3) . . . ?
S7 C10 H7 100.3(34) . . . no
S7 C10 H8 106.2(26) . . . no
C11 C10 H7 113.5(33) . . . no
C11 C10 H8 113.0(26) . . . no
H7 C10 H8 108.3(38) . . . no
C10 C11 C12 112.1(4) . . . ?
C10 C11 H7 20.5(12) . . . no
C10 C11 H9 109.0(25) . . . no
C10 C11 H10 110.0(29) . . . no
C10 C11 H11 95.9(13) . . . no
C12 C11 H7 132.6(12) . . . no
C12 C11 H9 108.6(25) . . . no
C12 C11 H10 110.6(28) . . . no
C12 C11 H11 25.4(12) . . . no
H7 C11 H9 97.3(29) . . . no
H7 C11 H10 98.6(31) . . . no
H7 C11 H11 114.7(17) . . . no
H9 C11 H10 106.3(34) . . . no
H9 C11 H11 97.5(26) . . . no
H10 C11 H11 135.9(31) . . . no
S8 C12 C11 115.6(3) . . . ?
S8 C12 H10 100.9(12) . . . no
S8 C12 H11 107.4(28) . . . no
S8 C12 H12 105.6(24) . . . no
C11 C12 H10 24.6(11) . . . no
C11 C12 H11 106.6(29) . . . no
C11 C12 H12 112.0(24) . . . no
H10 C12 H11 131.1(32) . . . no
H10 C12 H12 99.8(26) . . . no
H11 C12 H12 109.4(36) . . . no
C1 H1 C2 45.0(25) . . . no
C1 H1 H2 41.7(26) . . . no
C2 H1 H2 69.3(22) . . . no
C1 H2 H1 28.1(19) . . . no
C1 H2 H4 67.5(25) . . . no
H1 H2 H4 86.1(28) . . . no
C2 H3 H4 37.3(19) . . . no
C1 H4 C2 76.8(30) . . . no
C1 H4 C3 125.5(31) . . . no
C1 H4 H2 45.6(21) . . . no
C1 H4 H3 105.3(32) . . . no
C1 H4 H6 134.7(34) . . . no
C2 H4 C3 79.0(31) . . . no
C2 H4 H2 120.9(45) . . . no
C2 H4 H3 63.6(28) . . . no
C2 H4 H6 119.5(44) . . . no
C3 H4 H2 140.3(34) . . . no
C3 H4 H3 106.2(32) . . . no
C3 H4 H6 40.6(19) . . . no
H2 H4 H3 113.4(38) . . . no
H2 H4 H6 111.6(33) . . . no
H3 H4 H6 119.9(39) . . . no
C2 H5 C3 45.8(20) . . . no
C2 H5 H6 69.4(22) . . . no
C3 H5 H6 37.6(21) . . . no
C3 H6 H4 66.0(27) . . . no
C3 H6 H5 34.0(21) . . . no
H4 H6 H5 85.4(29) . . . no
C10 H7 C11 46.0(27) . . . no
C10 H7 H8 41.0(26) . . . no
C11 H7 H8 75.8(26) . . . no
C10 H8 H7 30.7(22) . . . no
C11 H9 H10 34.6(19) . . . no
C11 H10 C12 44.8(20) . . . no
C11 H10 H9 39.2(23) . . . no
C12 H10 H9 70.0(21) . . . no
C11 H11 C12 48.0(22) . . . no
C11 H11 H12 73.3(21) . . . no
C12 H11 H12 38.1(24) . . . no
C12 H12 H11 32.4(19) . . . no

loop_
_geom_bond_atom_site_label_1
_geom_bond_atom_site_label_2
_geom_bond_distance
_geom_bond_publ_flag
AS1 F1 1.686(3) ?
AS1 F1 1.686(3) ?
AS1 F2 1.702(3) ?
AS1 F2 1.702(3) ?
AS1 F3 1.673(4) ?
AS1 F3 1.673(4) ?
S1 C1 1.798(5) ?
S1 C4 1.739(4) ?
S2 C3 1.797(5) ?
S2 C4 1.741(4) ?
S3 C5 1.760(4) ?
S3 C6 1.732(3) ?
S4 C5 1.761(4) ?
S4 C7 1.720(4) ?
S5 C6 1.729(4) ?
S5 C8 1.765(4) ?
S6 C7 1.725(3) ?
S6 C8 1.766(4) ?
S7 C9 1.745(4) ?
S7 C10 1.800(5) ?
S8 C9 1.753(4) ?
S8 C12 1.803(5) ?
C1 C2 1.502(7) ?
C1 H1 0.79(4) no
C1 H2 1.11(4) no
C1 H4 1.44(5) no
C2 C3 1.500(7) ?
C2 H1 1.95(4) no
C2 H3 1.30(4) no
C2 H4 0.88(4) no
C2 H5 1.99(4) no
C3 H4 1.39(5) no
C3 H5 0.91(4) no
C3 H6 0.99(4) no
C4 C5 1.357(5) ?
C6 C7 1.367(5) ?
C8 C9 1.342(5) ?
C10 C11 1.520(7) ?
C10 H7 0.74(4) no
C10 H8 0.95(3) no
C11 C12 1.497(7) ?
C11 H7 1.94(5) no
C11 H9 0.98(4) no
C11 H10 0.88(3) no
C11 H11 1.93(4) no
C12 H10 1.99(4) no
C12 H11 0.86(3) no
C12 H12 0.99(4) no
H1 H2 1.57(5) no
H2 H4 1.43(5) no
H3 H4 1.42(5) no
H4 H6 1.46(5) no
H5 H6 1.55(5) no
H7 H8 1.38(5) no
H9 H10 1.49(5) no
H11 H12 1.52(5) no
